data_7155970
loop_
_publ_author_name
'Secci, Francesco'
'Guillot, R\'egis'
'Aitken, David J.'
'Frongia, Angelo'
'Arca, Massimiliano'
'Sarais, Giorgia'
'Luridiana, Alberto'
'Martis, Alberto'

_publ_section_title
;
 Acid-Catalyzed Reaction of 2-Hydroxycyclobutanone with Benzylic Alcohols
;
_journal_name_full 'Organic &amp; Biomolecular Chemistry'
_journal_paper_doi 10.1039/C7OB02545A
_journal_year 2017
_chemical_formula_moiety 'C24 H22 N2 O4'
_chemical_formula_sum 'C24 H22 N2 O4'
_chemical_formula_weight 402.43
_space_group_crystal_system orthorhombic
_space_group_IT_number 60
_space_group_name_Hall '-P 2n 2ab'
_space_group_name_H-M_alt 'P b c n'
_symmetry_space_group_name_Hall '-P 2n 2ab'
_symmetry_space_group_name_H-M 'P b c n'
_atom_sites_solution_hydrogens geom
_audit_creation_method SHELXL-2014/7
_audit_update_record
;
2017-06-22 deposited with the CCDC.
2017-11-10 downloaded from the CCDC.
;
_cell_angle_alpha 90
_cell_angle_beta 90
_cell_angle_gamma 90
_cell_formula_units_Z 8
_cell_length_a 19.2545(11)
_cell_length_b 15.5146(10)
_cell_length_c 13.4314(9)
_cell_measurement_reflns_used 8786
_cell_measurement_temperature 100(1)
_cell_measurement_theta_max 30.26
_cell_measurement_theta_min 2.27
_cell_volume 4012.3(4)
_computing_cell_refinement 'Bruker SAINT'
_computing_data_collection 'Bruker APEX2'
_computing_data_reduction 'Bruker SAINT'
_computing_structure_refinement 'SHELXL-2014/7 (Sheldrick, 2014)'
_computing_structure_solution 'SHELXS-97 (Sheldrick, 2008)'
_diffrn_ambient_temperature 100(1)
_diffrn_measured_fraction_theta_full 0.999
_diffrn_measured_fraction_theta_max 0.989
_diffrn_measurement_device_type 'Bruker APEX-II CCD'
_diffrn_measurement_method '\f and \w scans'
_diffrn_radiation_type MoK\a
_diffrn_radiation_wavelength 0.71073
_diffrn_reflns_av_R_equivalents 0.0742
_diffrn_reflns_av_unetI/netI 0.0606
_diffrn_reflns_Laue_measured_fraction_full 0.999
_diffrn_reflns_Laue_measured_fraction_max 0.989
_diffrn_reflns_limit_h_max 27
_diffrn_reflns_limit_h_min -25
_diffrn_reflns_limit_k_max 22
_diffrn_reflns_limit_k_min -21
_diffrn_reflns_limit_l_max 18
_diffrn_reflns_limit_l_min -17
_diffrn_reflns_number 41326
_diffrn_reflns_point_group_measured_fraction_full 0.999
_diffrn_reflns_point_group_measured_fraction_max 0.989
_diffrn_reflns_theta_full 25.000
_diffrn_reflns_theta_max 30.560
_diffrn_reflns_theta_min 1.686
_exptl_absorpt_coefficient_mu 0.092
_exptl_absorpt_correction_T_max 0.9952
_exptl_absorpt_correction_T_min 0.9587
_exptl_absorpt_correction_type multi-scan
_exptl_absorpt_process_details SADABS
_exptl_crystal_colour colorless
_exptl_crystal_density_diffrn 1.332
_exptl_crystal_description block
_exptl_crystal_F_000 1696
_exptl_crystal_size_max 0.320
_exptl_crystal_size_mid 0.240
_exptl_crystal_size_min 0.110
_refine_diff_density_max 0.529
_refine_diff_density_min -0.275
_refine_diff_density_rms 0.068
_refine_ls_extinction_method none
_refine_ls_goodness_of_fit_ref 1.019
_refine_ls_hydrogen_treatment constr
_refine_ls_matrix_type full
_refine_ls_number_parameters 271
_refine_ls_number_reflns 6103
_refine_ls_number_restraints 0
_refine_ls_restrained_S_all 1.019
_refine_ls_R_factor_all 0.1268
_refine_ls_R_factor_gt 0.0580
_refine_ls_shift/su_max 0.000
_refine_ls_shift/su_mean 0.000
_refine_ls_structure_factor_coef Fsqd
_refine_ls_weighting_details 'w=1/[\s^2^(Fo^2^)+(0.0801P)^2^+2.9167P] where P=(Fo^2^+2Fc^2^)/3'
_refine_ls_weighting_scheme calc
_refine_ls_wR_factor_gt 0.1431
_refine_ls_wR_factor_ref 0.1918
_reflns_Friedel_coverage 0.000
_reflns_number_gt 3368
_reflns_number_total 6103
_reflns_threshold_expression 'I > 2\s(I)'
_cod_data_source_file c7ob02545a2.cif
_cod_data_source_block 4n
_cod_database_code 7155970
_shelx_space_group_comment
;
The symmetry employed for this shelxl refinement is uniquely defined
by the following loop, which should always be used as a source of
symmetry information in preference to the above space-group names.
They are only intended as comments.
;
_shelx_estimated_absorpt_t_min 0.971
_shelx_estimated_absorpt_t_max 0.987

loop_
_space_group_symop_operation_xyz
'x, y, z'
'-x+1/2, -y+1/2, z+1/2'
'-x, y, -z+1/2'
'x+1/2, -y+1/2, -z'
'-x, -y, -z'
'x-1/2, y-1/2, -z-1/2'
'x, -y, z-1/2'
'-x-1/2, y-1/2, z'

loop_
_atom_site_label
_atom_site_type_symbol
_atom_site_fract_x
_atom_site_fract_y
_atom_site_fract_z
_atom_site_U_iso_or_equiv
_atom_site_adp_type
_atom_site_occupancy
_atom_site_site_symmetry_order
_atom_site_calc_flag
_atom_site_refinement_flags_posn
_atom_site_refinement_flags_adp
C1 C 0.06607(10) 0.03096(11) 0.21252(16) 0.0251(4) Uani 1 1 d . .
C4 C 0.13239(11) 0.08525(13) 0.22007(18) 0.0298(5) Uani 1 1 d . .
H4A H 0.1366 0.1299 0.1677 0.036 Uiso 1 1 calc R U
H4B H 0.1755 0.0507 0.2253 0.036 Uiso 1 1 calc R U
C5 C 0.09650(12) -0.07348(13) 0.09051(17) 0.0305(5) Uani 1 1 d . .
H5A H 0.1346 -0.0333 0.0733 0.037 Uiso 1 1 calc R U
H5B H 0.0586 -0.0663 0.0414 0.037 Uiso 1 1 calc R U
C6 C 0.18441(11) -0.18489(12) 0.13713(17) 0.0297(5) Uani 1 1 d . .
H6 H 0.2118 -0.1400 0.1649 0.036 Uiso 1 1 calc R U
C7 C 0.20724(11) -0.26958(13) 0.14367(17) 0.0292(5) Uani 1 1 d . .
H7 H 0.2500 -0.2826 0.1756 0.035 Uiso 1 1 calc R U
C8 C 0.16715(11) -0.33503(12) 0.10325(17) 0.0275(5) Uani 1 1 d . .
C9 C 0.10506(11) -0.31577(13) 0.05327(18) 0.0319(5) Uani 1 1 d . .
H9 H 0.0783 -0.3604 0.0237 0.038 Uiso 1 1 calc R U
C10 C 0.08325(12) -0.23099(13) 0.04758(18) 0.0324(5) Uani 1 1 d . .
H10 H 0.0412 -0.2175 0.0140 0.039 Uiso 1 1 calc R U
C11 C 0.12233(11) -0.16501(12) 0.09066(17) 0.0281(5) Uani 1 1 d . .
C12 C 0.19052(11) -0.42325(12) 0.10886(17) 0.0283(5) Uani 1 1 d . .
C15 C -0.10560(11) 0.11994(13) 0.17920(18) 0.0305(5) Uani 1 1 d . .
H15A H -0.1403 0.1170 0.1249 0.037 Uiso 1 1 calc R U
H15B H -0.0848 0.1782 0.1834 0.037 Uiso 1 1 calc R U
C16 C -0.05190(10) 0.04671(12) 0.17658(17) 0.0259(4) Uani 1 1 d . .
H16 H -0.0674 -0.0026 0.1342 0.031 Uiso 1 1 calc R U
N1 N 0.20949(10) -0.49357(11) 0.11223(16) 0.0361(5) Uani 1 1 d . .
O1 O 0.01708(7) 0.07424(8) 0.15282(11) 0.0253(3) Uani 1 1 d . .
O2 O 0.07165(8) -0.05694(8) 0.18947(11) 0.0268(3) Uani 1 1 d . .
C17 C -0.04374(11) 0.39536(12) 0.33367(17) 0.0272(5) Uani 1 1 d . .
H17 H -0.0549 0.4448 0.3787 0.033 Uiso 1 1 calc R U
C18 C -0.09618(12) 0.32155(14) 0.34443(19) 0.0347(5) Uani 1 1 d . .
H18A H -0.1246 0.3248 0.4057 0.042 Uiso 1 1 calc R U
H18B H -0.0755 0.2635 0.3364 0.042 Uiso 1 1 calc R U
C19 C 0.06938(10) 0.41073(12) 0.27178(17) 0.0268(5) Uani 1 1 d . .
C20 C 0.13391(11) 0.35532(13) 0.25023(19) 0.0334(5) Uani 1 1 d . .
H20A H 0.1429 0.3103 0.3009 0.040 Uiso 1 1 calc R U
H20B H 0.1763 0.3892 0.2360 0.040 Uiso 1 1 calc R U
C21 C 0.18559(11) 0.87434(12) 0.39462(18) 0.0297(5) Uani 1 1 d . .
C22 C 0.16724(11) 0.78423(12) 0.39031(17) 0.0267(4) Uani 1 1 d . .
C23 C 0.21713(11) 0.72278(12) 0.41440(17) 0.0277(5) Uani 1 1 d . .
H23 H 0.2625 0.7402 0.4337 0.033 Uiso 1 1 calc R U
C24 C 0.10082(11) 0.75924(13) 0.35987(18) 0.0315(5) Uani 1 1 d . .
H24 H 0.0673 0.8013 0.3418 0.038 Uiso 1 1 calc R U
C25 C 0.20027(11) 0.63610(12) 0.41008(17) 0.0279(5) Uani 1 1 d . .
H25 H 0.2342 0.5940 0.4266 0.034 Uiso 1 1 calc R U
C26 C 0.13424(11) 0.61030(12) 0.38180(17) 0.0281(5) Uani 1 1 d . .
C27 C 0.08441(11) 0.67221(13) 0.35642(19) 0.0328(5) Uani 1 1 d . .
H27 H 0.0392 0.6546 0.3368 0.039 Uiso 1 1 calc R U
C28 C 0.11628(12) 0.51603(12) 0.38077(18) 0.0320(5) Uani 1 1 d . .
H28A H 0.1592 0.4809 0.3819 0.038 Uiso 1 1 calc R U
H28B H 0.0882 0.5012 0.4401 0.038 Uiso 1 1 calc R U
N2 N 0.20086(10) 0.94579(11) 0.39824(17) 0.0390(5) Uani 1 1 d . .
O3 O 0.02735(7) 0.36896(9) 0.34238(12) 0.0285(3) Uani 1 1 d . .
O4 O 0.07777(7) 0.49900(9) 0.29217(12) 0.0296(4) Uani 1 1 d . .

loop_
_atom_site_aniso_label
_atom_site_aniso_U_11
_atom_site_aniso_U_22
_atom_site_aniso_U_33
_atom_site_aniso_U_23
_atom_site_aniso_U_13
_atom_site_aniso_U_12
C1 0.0233(10) 0.0138(8) 0.0381(13) 0.0017(8) 0.0008(9) 0.0011(6)
C4 0.0229(10) 0.0217(9) 0.0449(14) 0.0002(9) 0.0036(9) -0.0011(7)
C5 0.0377(12) 0.0193(9) 0.0346(13) -0.0006(8) 0.0068(10) 0.0039(8)
C6 0.0317(11) 0.0194(9) 0.0382(13) -0.0037(8) -0.0030(10) -0.0015(8)
C7 0.0277(11) 0.0234(9) 0.0365(13) -0.0013(8) -0.0034(9) 0.0019(8)
C8 0.0285(11) 0.0168(8) 0.0372(12) -0.0016(8) 0.0062(9) 0.0014(7)
C9 0.0304(11) 0.0209(9) 0.0443(14) -0.0049(9) -0.0021(10) -0.0014(8)
C10 0.0283(11) 0.0264(10) 0.0426(14) -0.0017(9) -0.0033(10) 0.0020(8)
C11 0.0302(11) 0.0181(9) 0.0358(12) -0.0027(8) 0.0074(9) 0.0021(7)
C12 0.0274(10) 0.0213(9) 0.0361(13) -0.0024(8) 0.0038(9) -0.0012(8)
C15 0.0274(11) 0.0216(9) 0.0425(13) 0.0029(9) -0.0002(10) 0.0049(8)
C16 0.0226(10) 0.0170(8) 0.0380(12) -0.0004(8) -0.0004(9) -0.0008(7)
N1 0.0375(11) 0.0217(8) 0.0491(13) 0.0005(8) 0.0039(9) 0.0024(7)
O1 0.0241(7) 0.0181(6) 0.0338(9) 0.0034(6) 0.0024(6) 0.0011(5)
O2 0.0310(8) 0.0140(6) 0.0355(9) -0.0005(5) 0.0052(7) 0.0017(5)
C17 0.0251(10) 0.0181(8) 0.0383(13) -0.0025(8) 0.0035(9) -0.0010(7)
C18 0.0316(11) 0.0270(10) 0.0455(15) -0.0001(10) 0.0073(10) -0.0078(8)
C19 0.0246(10) 0.0179(8) 0.0380(13) 0.0029(8) 0.0001(9) -0.0010(7)
C20 0.0250(10) 0.0230(9) 0.0520(15) 0.0044(10) 0.0017(10) 0.0013(8)
C21 0.0275(11) 0.0212(9) 0.0405(13) -0.0003(8) -0.0049(9) 0.0001(8)
C22 0.0261(10) 0.0191(9) 0.0348(12) -0.0006(8) 0.0011(9) -0.0017(7)
C23 0.0247(10) 0.0222(9) 0.0361(13) -0.0003(8) -0.0023(9) -0.0011(7)
C24 0.0274(11) 0.0201(9) 0.0470(14) 0.0010(9) -0.0060(10) 0.0023(8)
C25 0.0257(10) 0.0213(9) 0.0368(13) 0.0014(8) -0.0021(9) 0.0013(7)
C26 0.0296(11) 0.0189(9) 0.0358(12) 0.0004(8) -0.0017(9) -0.0015(7)
C27 0.0269(11) 0.0217(9) 0.0498(15) 0.0010(9) -0.0069(10) -0.0017(8)
C28 0.0348(12) 0.0188(9) 0.0424(14) 0.0027(9) -0.0105(10) -0.0039(8)
N2 0.0370(11) 0.0231(9) 0.0569(14) 0.0001(9) -0.0109(10) -0.0024(7)
O3 0.0251(7) 0.0224(7) 0.0380(9) 0.0043(6) -0.0015(6) -0.0021(5)
O4 0.0286(7) 0.0172(6) 0.0431(10) 0.0010(6) -0.0059(7) -0.0021(5)

loop_
_atom_type_symbol
_atom_type_description
_atom_type_scat_dispersion_real
_atom_type_scat_dispersion_imag
_atom_type_scat_source
C C 0.0033 0.0016 'International Tables Vol C Tables 4.2.6.8 and 6.1.1.4'
H H 0.0000 0.0000 'International Tables Vol C Tables 4.2.6.8 and 6.1.1.4'
N N 0.0061 0.0033 'International Tables Vol C Tables 4.2.6.8 and 6.1.1.4'
O O 0.0106 0.0060 'International Tables Vol C Tables 4.2.6.8 and 6.1.1.4'

loop_
_geom_angle_atom_site_label_1
_geom_angle_atom_site_label_2
_geom_angle_atom_site_label_3
_geom_angle
_geom_angle_site_symmetry_1
_geom_angle_site_symmetry_3
O2 C1 O1 112.90(16) . .
O2 C1 C4 119.01(16) . .
O1 C1 C4 109.49(15) . .
O2 C1 C16 112.51(16) . 3
O1 C1 C16 110.97(16) . 3
C4 C1 C16 89.80(16) . 3
C1 C4 C15 88.35(15) . 3
O2 C5 C11 106.12(17) . .
C11 C6 C7 120.88(19) . .
C8 C7 C6 119.5(2) . .
C7 C8 C9 120.39(18) . .
C7 C8 C12 120.0(2) . .
C9 C8 C12 119.51(19) . .
C10 C9 C8 119.19(19) . .
C9 C10 C11 120.7(2) . .
C6 C11 C10 119.30(18) . .
C6 C11 C5 119.78(19) . .
C10 C11 C5 120.9(2) . .
N1 C12 C8 179.2(3) . .
C16 C15 C4 89.27(15) . 3
O1 C16 C1 115.42(17) . 3
O1 C16 C15 114.14(15) . .
C1 C16 C15 88.62(16) 3 .
C1 O1 C16 110.62(14) . .
C1 O2 C5 113.81(15) . .
O3 C17 C19 115.55(18) . 3
O3 C17 C18 114.06(16) . .
C19 C17 C18 89.49(17) 3 .
C17 C18 C20 88.79(16) . 3
O3 C19 O4 112.58(17) . .
O3 C19 C17 111.70(16) . 3
O4 C19 C17 111.84(16) . 3
O3 C19 C20 109.55(16) . .
O4 C19 C20 119.22(16) . .
C17 C19 C20 89.96(17) 3 .
C19 C20 C18 87.98(16) . 3
N2 C21 C22 179.3(2) . .
C23 C22 C24 120.64(18) . .
C23 C22 C21 119.04(19) . .
C24 C22 C21 120.30(19) . .
C25 C23 C22 119.58(19) . .
C27 C24 C22 119.22(19) . .
C23 C25 C26 120.48(19) . .
C25 C26 C27 119.82(18) . .
C25 C26 C28 119.65(18) . .
C27 C26 C28 120.52(19) . .
C24 C27 C26 120.2(2) . .
O4 C28 C26 107.90(17) . .
C19 O3 C17 111.30(15) . .
C19 O4 C28 113.74(15) . .

loop_
_geom_bond_atom_site_label_1
_geom_bond_atom_site_label_2
_geom_bond_distance
_geom_bond_site_symmetry_2
C1 O2 1.403(2) .
C1 O1 1.408(2) .
C1 C4 1.533(3) .
C1 C16 1.534(3) 3
C4 C15 1.545(3) 3
C5 O2 1.436(3) .
C5 C11 1.505(3) .
C6 C11 1.383(3) .
C6 C7 1.388(3) .
C7 C8 1.386(3) .
C8 C9 1.403(3) .
C8 C12 1.443(3) .
C9 C10 1.383(3) .
C10 C11 1.396(3) .
C12 N1 1.152(3) .
C15 C16 1.537(3) .
C15 C4 1.545(3) 3
C16 O1 1.431(2) .
C16 C1 1.534(3) 3
C17 O3 1.434(2) .
C17 C19 1.519(3) 3
C17 C18 1.533(3) .
C18 C20 1.555(4) 3
C19 O3 1.405(2) .
C19 O4 1.406(2) .
C19 C17 1.519(3) 3
C19 C20 1.538(3) .
C20 C18 1.555(4) 3
C21 N2 1.148(3) .
C21 C22 1.443(3) .
C22 C23 1.392(3) .
C22 C24 1.397(3) .
C23 C25 1.385(3) .
C24 C27 1.387(3) .
C25 C26 1.386(3) .
C26 C27 1.400(3) .
C26 C28 1.503(3) .
C28 O4 1.427(3) .
